data_7711325
loop_
_publ_author_name
'Xiao, Yuyuan'
'Liu, Ziyu'
'Liang, Jiefeng'
'Yang, Kexin'
'Huang, Wenliang'

_publ_section_title
;
 Trivalent Rare-Earth Metal Cyclic (Alkyl)(Amino)Carbene Complexes
;
_journal_name_full 'Dalton Transactions'
_journal_paper_doi 10.1039/D2DT02759C
_journal_year 2022
_chemical_formula_moiety 'C40 H62 I3 N2 Y, C7 H8'
_chemical_formula_sum 'C47 H70 I3 N2 Y'
_chemical_formula_weight 1132.66
_space_group_crystal_system orthorhombic
_space_group_IT_number 29
_space_group_name_Hall 'P 2c -2ac'
_space_group_name_H-M_alt 'P c a 21'
_atom_sites_solution_hydrogens geom
_atom_sites_solution_primary heavy
_audit_creation_date 2022-06-30
_audit_creation_method
;
Olex2 1.5
(compiled 2022.04.07 svn.rca3783a0 for OlexSys, GUI svn.r6498)
;
_audit_update_record
;
2022-07-01 deposited with the CCDC.	2022-09-23 downloaded from the CCDC.
;
_cell_angle_alpha 90
_cell_angle_beta 90
_cell_angle_gamma 90
_cell_formula_units_Z 4
_cell_length_a 18.3616(4)
_cell_length_b 13.3428(3)
_cell_length_c 19.9386(5)
_cell_measurement_reflns_used 36166
_cell_measurement_temperature 179.99(10)
_cell_measurement_theta_max 30.5760
_cell_measurement_theta_min 2.5220
_cell_volume 4884.9(2)
_computing_cell_refinement 'CrysAlisPro 1.171.41.22a (Rigaku OD, 2019)'
_computing_data_collection 'CrysAlisPro 1.171.41.22a (Rigaku OD, 2019)'
_computing_data_reduction 'CrysAlisPro 1.171.41.22a (Rigaku OD, 2019)'
_computing_molecular_graphics 'Olex2 1.5 (Dolomanov et al., 2009)'
_computing_publication_material 'Olex2 1.5 (Dolomanov et al., 2009)'
_computing_structure_refinement 'SHELXL 2018/3 (Sheldrick, 2015)'
_computing_structure_solution 'SHELXS  (Sheldrick, 2008)'
_diffrn_ambient_environment N~2~
_diffrn_ambient_temperature 179.99(10)
_diffrn_detector 'CCD plate'
_diffrn_detector_area_resol_mean 10.0000
_diffrn_detector_type HyPix
_diffrn_measured_fraction_theta_full 0.999
_diffrn_measured_fraction_theta_max 0.921
_diffrn_measurement_details
;
List of Runs (angles in degrees, time in seconds):

  # Type    Start    End  Width  t~exp~   \w     \q     \k     \f   Frames
#--------------------------------------------------------------------------
  1  \w    -47.00 -21.00   0.50    0.29    --   17.58 -37.00 150.00   52
  2  \w     69.00  98.00   0.50    0.29    --   17.58 178.00 120.00   58
  3  \w    -12.00  75.00   0.50    0.29    --   17.58  57.00-120.00  174
  4  \w    -10.00  16.00   0.50    0.29    --   17.58 -37.00 150.00   52
  5  \w    -12.00  79.00   0.50    0.29    --   17.58  57.00   0.00  182
  6  \w     71.00  97.00   0.50    0.29    --   17.58 178.00-180.00   52
  7  \w    -21.00  49.00   0.50    0.29    --  -18.20  19.00 120.00  140
  8  \w    -16.00  28.00   0.50    0.29    --  -18.20 -99.00  90.00   88
  9  \w   -108.00  54.00   0.50    0.29    --  -18.20   0.00 -30.00  324
;
_diffrn_measurement_device 'four-circle diffractometer'
_diffrn_measurement_device_type 'XtaLAB Synergy R, DW system, HyPix'
_diffrn_measurement_method '\w scans'
_diffrn_orient_matrix_type 'CrysAlisPro convention (1999,Acta A55,543-557)'
_diffrn_orient_matrix_UB_11 0.0010665000
_diffrn_orient_matrix_UB_12 -0.0479521000
_diffrn_orient_matrix_UB_13 0.0153019000
_diffrn_orient_matrix_UB_21 0.0086878000
_diffrn_orient_matrix_UB_22 -0.0219688000
_diffrn_orient_matrix_UB_23 -0.0314015000
_diffrn_orient_matrix_UB_31 0.0376308000
_diffrn_orient_matrix_UB_32 0.0064501000
_diffrn_orient_matrix_UB_33 0.0067980000
_diffrn_radiation_monochromator mirror
_diffrn_radiation_probe x-ray
_diffrn_radiation_type 'Mo K\a'
_diffrn_radiation_wavelength 0.71073
_diffrn_reflns_av_R_equivalents 0.0480
_diffrn_reflns_av_unetI/netI 0.0464
_diffrn_reflns_Laue_measured_fraction_full 0.999
_diffrn_reflns_Laue_measured_fraction_max 0.921
_diffrn_reflns_limit_h_max 24
_diffrn_reflns_limit_h_min -24
_diffrn_reflns_limit_k_max 18
_diffrn_reflns_limit_k_min -19
_diffrn_reflns_limit_l_max 26
_diffrn_reflns_limit_l_min -28
_diffrn_reflns_number 61388
_diffrn_reflns_point_group_measured_fraction_full 0.997
_diffrn_reflns_point_group_measured_fraction_max 0.872
_diffrn_reflns_theta_full 25.242
_diffrn_reflns_theta_max 30.764
_diffrn_reflns_theta_min 2.442
_diffrn_source 'Rotating-anode X-ray tube'
_diffrn_source_type 'Rigaku (Mo) X-ray Source'
_exptl_absorpt_coefficient_mu 3.121
_exptl_absorpt_correction_T_max 1.00000
_exptl_absorpt_correction_T_min 0.61807
_exptl_absorpt_correction_type multi-scan
_exptl_absorpt_process_details
;
CrysAlisPro 1.171.41.22a (Rigaku Oxford Diffraction, 2019)
Empirical absorption correction using spherical harmonics,
 implemented in SCALE3 ABSPACK scaling algorithm.
;
_exptl_crystal_colour 'clear colourless'
_exptl_crystal_colour_lustre clear
_exptl_crystal_colour_primary colourless
_exptl_crystal_density_diffrn 1.540
_exptl_crystal_description plate
_exptl_crystal_F_000 2256
_exptl_crystal_size_max 0.449
_exptl_crystal_size_mid 0.302
_exptl_crystal_size_min 0.071
_refine_diff_density_max 0.921
_refine_diff_density_min -0.642
_refine_diff_density_rms 0.086
_refine_ls_abs_structure_details
;
 Refined as an inversion twin.
;
_refine_ls_abs_structure_Flack -0.028(5)
_refine_ls_extinction_method none
_refine_ls_goodness_of_fit_ref 1.044
_refine_ls_hydrogen_treatment constr
_refine_ls_matrix_type full
_refine_ls_number_parameters 496
_refine_ls_number_reflns 13316
_refine_ls_number_restraints 179
_refine_ls_restrained_S_all 1.064
_refine_ls_R_factor_all 0.0417
_refine_ls_R_factor_gt 0.0305
_refine_ls_shift/su_max 0.001
_refine_ls_shift/su_mean 0.000
_refine_ls_structure_factor_coef Fsqd
_refine_ls_weighting_details 'w=1/[\s^2^(Fo^2^)+(0.0249P)^2^] where P=(Fo^2^+2Fc^2^)/3'
_refine_ls_weighting_scheme calc
_refine_ls_wR_factor_gt 0.0578
_refine_ls_wR_factor_ref 0.0602
_reflns_Friedel_coverage 0.845
_reflns_Friedel_fraction_full 0.995
_reflns_Friedel_fraction_max 0.821
_reflns_number_gt 11385
_reflns_number_total 13316
_reflns_threshold_expression 'I > 2\s(I)'
_cod_data_source_file d2dt02759c2.cif
_cod_data_source_block exp_536
_cod_database_code 7711325
_shelx_shelxl_version_number 2018/3
_shelx_space_group_comment
;
The symmetry employed for this shelxl refinement is uniquely defined
by the following loop, which should always be used as a source of
symmetry information in preference to the above space-group names.
They are only intended as comments.
;
_shelx_estimated_absorpt_t_max 0.809
_shelx_estimated_absorpt_t_min 0.335
_reflns_odcompleteness_completeness 99.85
_reflns_odcompleteness_iscentric 1
_reflns_odcompleteness_theta 27.42
_olex2_refinement_description
;
1. Twinned data refinement
 Scales: 1.02792
 -0.02792
2. Restrained distances
 C41-C42
 1.51 with sigma of 0.02
 C42-C47 = C42-C43 = C46-C45
 1.39 with sigma of 0.02
 C47-C46 = C45-C44 = C44-C43
 1.38 with sigma of 0.02
 C42-C46
 2.42 with sigma of 0.04
 C47-C45
 2.39 with sigma of 0.04
 C42-C44
 2.41 with sigma of 0.04
 C46-C44 = C45-C43
 2.4 with sigma of 0.04
 C41-C47 = C41-C43
 2.52 with sigma of 0.04
 C42-C47 \\sim C47-C46 \\sim C46-C45 \\sim C45-C44 \\sim C44-C43 \\sim C43-C42
 with sigma of 0.02
 C42-C44 \\sim C42-C46 \\sim C43-C45 \\sim C47-C43 \\sim C46-C44 \\sim C47-C45
 with sigma of 0.04
 C41-C43 \\sim C41-C47
 with sigma of 0.04
3. Restrained planarity
 C41, C42, C47, C46, C45, C44, C43
 with sigma of 0.1
4. Uiso/Uaniso restraints and constraints
C41 \\sim C42 \\sim C47 \\sim C46 \\sim C45 \\sim C44 \\sim C43: within 2A with
sigma of 0.04 and sigma for terminal atoms of 0.08 within 2A
Uanis(C41) \\sim Ueq, Uanis(C42) \\sim Ueq, Uanis(C43) \\sim Ueq, Uanis(C44)
\\sim Ueq, Uanis(C45) \\sim Ueq, Uanis(C46) \\sim Ueq, Uanis(C47) \\sim Ueq:
with sigma of 0.01 and sigma for terminal atoms of 0.02
5. Rigid body (RIGU) restrains
 C41, C42, C47, C46, C45, C44, C43
 with sigma for 1-2 distances of 0.004 and sigma for 1-3 distances of 0.004
6.a Ternary CH refined with riding coordinates:
 C18(H18), C15(H15), C38(H38), C35(H35)
6.b Secondary CH2 refined with riding coordinates:
 C23(H23A,H23B), C3(H3A,H3B)
6.c Aromatic/amide H refined with riding coordinates:
 C11(H11), C32(H32), C12(H12), C31(H31), C33(H33), C13(H13), C47(H47),
 C46(H46), C45(H45), C44(H44), C43(H43)
6.d Idealised Me refined as rotating group:
 C25(H25A,H25B,H25C), C20(H20A,H20B,H20C), C36(H36A,H36B,H36C), C28(H28A,H28B,
 H28C), C39(H39A,H39B,H39C), C26(H26A,H26B,H26C), C17(H17A,H17B,H17C), C19(H19A,
 H19B,H19C), C5(H5A,H5B,H5C), C6(H6A,H6B,H6C), C40(H40A,H40B,H40C), C37(H37A,
 H37B,H37C), C27(H27A,H27B,H27C), C8(H8A,H8B,H8C), C7(H7A,H7B,H7C), C16(H16A,
 H16B,H16C), C41(H41A,H41B,H41C)
;
_olex2_submission_special_instructions 'No special instructions were received'
_oxdiff_exptl_absorpt_empirical_details
;
Empirical correction (ABSPACK) includes:
- Absorption correction using spherical harmonics
- Frame scaling
;
_oxdiff_exptl_absorpt_empirical_full_max 1.522
_oxdiff_exptl_absorpt_empirical_full_min 0.788

loop_
_space_group_symop_operation_xyz
'x, y, z'
'-x, -y, z+1/2'
'x+1/2, -y, z'
'-x+1/2, y, z+1/2'

loop_
_atom_site_label
_atom_site_type_symbol
_atom_site_fract_x
_atom_site_fract_y
_atom_site_fract_z
_atom_site_U_iso_or_equiv
_atom_site_adp_type
_atom_site_occupancy
_atom_site_site_symmetry_order
_atom_site_calc_flag
_atom_site_refinement_flags_posn
_atom_site_refinement_flags_adp
_atom_site_refinement_flags_occupancy
_atom_site_disorder_assembly
_atom_site_disorder_group
I1 I 0.47272(2) 0.68544(2) 0.41980(2) 0.02694(7) Uani 1 1 d . . . . .
I2 I 0.63154(2) 0.53936(2) 0.58534(2) 0.03161(7) Uani 1 1 d . . . . .
I3 I 0.66302(2) 0.90730(2) 0.45598(2) 0.04140(9) Uani 1 1 d . . . . .
Y1 Y 0.60219(2) 0.71334(3) 0.49717(2) 0.02072(9) Uani 1 1 d . . . . .
N2 N 0.69131(17) 0.5413(3) 0.38251(17) 0.0183(7) Uani 1 1 d . . . . .
N1 N 0.49432(18) 0.8590(3) 0.61580(19) 0.0220(7) Uani 1 1 d . . . . .
C1 C 0.5557(2) 0.8127(3) 0.6033(2) 0.0218(9) Uani 1 1 d . . . . .
C23 C 0.8129(2) 0.5269(3) 0.4179(3) 0.0259(9) Uani 1 1 d . . . . .
H23A H 0.861294 0.536659 0.399564 0.031 Uiso 1 1 calc R U . . .
H23B H 0.816281 0.482049 0.456023 0.031 Uiso 1 1 calc R U . . .
C21 C 0.69829(19) 0.6159(3) 0.4249(2) 0.0203(8) Uani 1 1 d . . . . .
C34 C 0.5771(2) 0.4403(3) 0.3656(2) 0.0206(9) Uani 1 1 d . . . . .
C9 C 0.4270(2) 0.8473(3) 0.5761(2) 0.0227(9) Uani 1 1 d . . . . .
C22 C 0.7799(2) 0.6281(3) 0.4394(2) 0.0230(9) Uani 1 1 d . . . . .
C2 C 0.6073(2) 0.8368(3) 0.6621(3) 0.0294(10) Uani 1 1 d . . . . .
C18 C 0.4018(2) 0.6769(3) 0.6349(2) 0.0248(9) Uani 1 1 d . . . . .
H18 H 0.447665 0.693115 0.657485 0.030 Uiso 1 1 calc R U . . .
C25 C 0.7987(2) 0.6553(4) 0.5111(2) 0.0298(11) Uani 1 1 d . . . . .
H25A H 0.781900 0.603471 0.540670 0.045 Uiso 1 1 calc R U . . .
H25B H 0.775542 0.717508 0.522670 0.045 Uiso 1 1 calc R U . . .
H25C H 0.850510 0.662340 0.515416 0.045 Uiso 1 1 calc R U . . .
C10 C 0.3833(2) 0.7628(3) 0.5882(2) 0.0219(8) Uani 1 1 d . . . . .
C11 C 0.3174(2) 0.7559(4) 0.5530(2) 0.0271(10) Uani 1 1 d . . . . .
H11 H 0.287636 0.700398 0.559589 0.033 Uiso 1 1 calc R U . . .
C29 C 0.6233(2) 0.5194(3) 0.3459(2) 0.0187(9) Uani 1 1 d . . . . .
C20 C 0.4126(2) 0.5798(3) 0.5961(2) 0.0309(11) Uani 1 1 d . . . . .
H20A H 0.367382 0.559986 0.575947 0.046 Uiso 1 1 calc R U . . .
H20B H 0.428888 0.528249 0.626172 0.046 Uiso 1 1 calc R U . . .
H20C H 0.448492 0.589870 0.561708 0.046 Uiso 1 1 calc R U . . .
C14 C 0.4075(2) 0.9212(3) 0.5290(2) 0.0259(10) Uani 1 1 d . . . . .
C24 C 0.7623(2) 0.4831(3) 0.3647(2) 0.0226(9) Uani 1 1 d . . . . .
C15 C 0.4557(3) 1.0083(3) 0.5060(3) 0.0361(12) Uani 1 1 d . . . . .
H15 H 0.501227 1.006985 0.531542 0.043 Uiso 1 1 calc R U . . .
C38 C 0.5847(2) 0.3769(3) 0.4286(2) 0.0253(10) Uani 1 1 d . . . . .
H38 H 0.627963 0.399014 0.453306 0.030 Uiso 1 1 calc R U . . .
C32 C 0.4992(2) 0.4811(4) 0.2705(2) 0.0262(10) Uani 1 1 d . . . . .
H32 H 0.458006 0.467536 0.244977 0.031 Uiso 1 1 calc R U . . .
C36 C 0.6144(3) 0.7675(4) 0.2765(3) 0.0422(13) Uani 1 1 d . . . . .
H36A H 0.571697 0.770280 0.248804 0.063 Uiso 1 1 calc R U . . .
H36B H 0.646430 0.821658 0.265032 0.063 Uiso 1 1 calc R U . . .
H36C H 0.600485 0.773134 0.322800 0.063 Uiso 1 1 calc R U . . .
C28 C 0.7858(2) 0.5024(4) 0.2937(3) 0.0320(11) Uani 1 1 d . . . . .
H28A H 0.747289 0.483784 0.263573 0.048 Uiso 1 1 calc R U . . .
H28B H 0.828438 0.463454 0.283874 0.048 Uiso 1 1 calc R U . . .
H28C H 0.796647 0.572304 0.288205 0.048 Uiso 1 1 calc R U . . .
C39 C 0.5176(2) 0.3900(4) 0.4736(3) 0.0325(11) Uani 1 1 d . . . . .
H39A H 0.507059 0.460124 0.478469 0.049 Uiso 1 1 calc R U . . .
H39B H 0.527232 0.361457 0.516903 0.049 Uiso 1 1 calc R U . . .
H39C H 0.476674 0.356793 0.453623 0.049 Uiso 1 1 calc R U . . .
C12 C 0.2958(2) 0.8293(4) 0.5088(3) 0.0314(11) Uani 1 1 d . . . . .
H12 H 0.251087 0.824333 0.487140 0.038 Uiso 1 1 calc R U . . .
C26 C 0.8073(2) 0.7146(4) 0.3940(3) 0.0289(10) Uani 1 1 d . . . . .
H26A H 0.859240 0.720575 0.398241 0.043 Uiso 1 1 calc R U . . .
H26B H 0.784718 0.776211 0.407513 0.043 Uiso 1 1 calc R U . . .
H26C H 0.795046 0.700428 0.348187 0.043 Uiso 1 1 calc R U . . .
C30 C 0.6072(2) 0.5800(3) 0.2896(2) 0.0218(9) Uani 1 1 d . . . . .
C17 C 0.4732(3) 0.9977(4) 0.4316(3) 0.0434(14) Uani 1 1 d . . . . .
H17A H 0.495272 0.933551 0.423653 0.065 Uiso 1 1 calc R U . . .
H17B H 0.506301 1.049798 0.418441 0.065 Uiso 1 1 calc R U . . .
H17C H 0.429157 1.003035 0.405969 0.065 Uiso 1 1 calc R U . . .
C31 C 0.5443(2) 0.5597(3) 0.2536(2) 0.0241(9) Uani 1 1 d . . . . .
H31 H 0.532285 0.600076 0.217256 0.029 Uiso 1 1 calc R U . . .
C33 C 0.5156(2) 0.4229(3) 0.3255(2) 0.0243(9) Uani 1 1 d . . . . .
H33 H 0.484802 0.370031 0.336474 0.029 Uiso 1 1 calc R U . . .
C13 C 0.3408(2) 0.9104(4) 0.4967(3) 0.0324(11) Uani 1 1 d . . . . .
H13 H 0.326013 0.959017 0.466169 0.039 Uiso 1 1 calc R U . . .
C35 C 0.6534(2) 0.6678(4) 0.2654(2) 0.0277(10) Uani 1 1 d . . . . .
H35 H 0.698577 0.668621 0.291578 0.033 Uiso 1 1 calc R U . . .
C19 C 0.3431(3) 0.6604(4) 0.6892(3) 0.0354(12) Uani 1 1 d . . . . .
H19A H 0.331957 0.723126 0.710378 0.053 Uiso 1 1 calc R U . . .
H19B H 0.361021 0.614054 0.722124 0.053 Uiso 1 1 calc R U . . .
H19C H 0.299896 0.633673 0.668823 0.053 Uiso 1 1 calc R U . . .
C5 C 0.6101(3) 0.7464(4) 0.7104(3) 0.0440(14) Uani 1 1 d . . . . .
H5A H 0.561427 0.724715 0.720379 0.066 Uiso 1 1 calc R U . . .
H5B H 0.634129 0.765675 0.751170 0.066 Uiso 1 1 calc R U . . .
H5C H 0.636467 0.692507 0.689689 0.066 Uiso 1 1 calc R U . . .
C6 C 0.6849(2) 0.8588(5) 0.6384(3) 0.0453(15) Uani 1 1 d . . . . .
H6A H 0.704198 0.800974 0.615951 0.068 Uiso 1 1 calc R U . . .
H6B H 0.714937 0.874578 0.676432 0.068 Uiso 1 1 calc R U . . .
H6C H 0.684356 0.914644 0.608095 0.068 Uiso 1 1 calc R U . . .
C4 C 0.4914(3) 0.9208(3) 0.6816(3) 0.0306(11) Uani 1 1 d . . . . .
C40 C 0.5927(3) 0.2646(3) 0.4124(3) 0.0359(12) Uani 1 1 d . . . . .
H40A H 0.548427 0.240327 0.392665 0.054 Uiso 1 1 calc R U . . .
H40B H 0.602512 0.228218 0.452960 0.054 Uiso 1 1 calc R U . . .
H40C H 0.632243 0.255235 0.381508 0.054 Uiso 1 1 calc R U . . .
C37 C 0.6738(3) 0.6566(5) 0.1908(3) 0.0425(13) Uani 1 1 d . . . . .
H37A H 0.630234 0.654225 0.164253 0.064 Uiso 1 1 calc R U . . .
H37B H 0.700911 0.595740 0.184593 0.064 Uiso 1 1 calc R U . . .
H37C H 0.702960 0.712671 0.177160 0.064 Uiso 1 1 calc R U . . .
C27 C 0.7523(3) 0.3718(3) 0.3740(3) 0.0336(11) Uani 1 1 d . . . . .
H27A H 0.734293 0.358775 0.418334 0.050 Uiso 1 1 calc R U . . .
H27B H 0.798135 0.338500 0.367924 0.050 Uiso 1 1 calc R U . . .
H27C H 0.717958 0.347269 0.341547 0.050 Uiso 1 1 calc R U . . .
C3 C 0.5726(3) 0.9278(4) 0.6961(3) 0.0353(12) Uani 1 1 d . . . . .
H3A H 0.581378 0.926316 0.744098 0.042 Uiso 1 1 calc R U . . .
H3B H 0.592508 0.989467 0.678065 0.042 Uiso 1 1 calc R U . . .
C8 C 0.4586(3) 1.0236(4) 0.6710(3) 0.0460(15) Uani 1 1 d . . . . .
H8A H 0.486298 1.059148 0.637780 0.069 Uiso 1 1 calc R U . . .
H8B H 0.459612 1.060160 0.712462 0.069 Uiso 1 1 calc R U . . .
H8C H 0.409177 1.016777 0.656054 0.069 Uiso 1 1 calc R U . . .
C7 C 0.4469(3) 0.8662(4) 0.7349(3) 0.0441(13) Uani 1 1 d . . . . .
H7A H 0.396845 0.863348 0.721201 0.066 Uiso 1 1 calc R U . . .
H7B H 0.450619 0.901408 0.776706 0.066 Uiso 1 1 calc R U . . .
H7C H 0.465370 0.799307 0.740251 0.066 Uiso 1 1 calc R U . . .
C16 C 0.4179(3) 1.1105(4) 0.5171(4) 0.0527(17) Uani 1 1 d . . . . .
H16A H 0.379216 1.118385 0.485157 0.079 Uiso 1 1 calc R U . . .
H16B H 0.452767 1.163448 0.511322 0.079 Uiso 1 1 calc R U . . .
H16C H 0.398348 1.113167 0.561702 0.079 Uiso 1 1 calc R U . . .
C41 C 0.3743(7) 0.7667(8) 0.1395(7) 0.153(5) Uani 1 1 d D U . . .
H41A H 0.340871 0.717024 0.123230 0.230 Uiso 1 1 calc R U . . .
H41B H 0.417839 0.734573 0.155166 0.230 Uiso 1 1 calc R U . . .
H41C H 0.386244 0.812242 0.103845 0.230 Uiso 1 1 calc R U . . .
C42 C 0.3415(4) 0.8208(5) 0.1932(5) 0.085(2) Uani 1 1 d D U . . .
C47 C 0.2838(4) 0.8809(5) 0.1865(4) 0.0686(19) Uani 1 1 d D U . . .
H47 H 0.262919 0.888820 0.144358 0.082 Uiso 1 1 calc R U . . .
C46 C 0.2529(4) 0.9343(6) 0.2432(5) 0.089(2) Uani 1 1 d D U . . .
H46 H 0.213814 0.977692 0.237333 0.107 Uiso 1 1 calc R U . . .
C45 C 0.2817(4) 0.9199(6) 0.3035(5) 0.086(2) Uani 1 1 d D U . . .
H45 H 0.262858 0.951733 0.341236 0.103 Uiso 1 1 calc R U . . .
C44 C 0.3429(4) 0.8534(6) 0.3083(5) 0.083(2) Uani 1 1 d D U . . .
H44 H 0.362790 0.843330 0.350689 0.099 Uiso 1 1 calc R U . . .
C43 C 0.3740(4) 0.8047(6) 0.2570(4) 0.084(2) Uani 1 1 d D U . . .
H43 H 0.414090 0.763073 0.262798 0.101 Uiso 1 1 calc R U . . .

loop_
_atom_site_aniso_label
_atom_site_aniso_U_11
_atom_site_aniso_U_22
_atom_site_aniso_U_33
_atom_site_aniso_U_23
_atom_site_aniso_U_13
_atom_site_aniso_U_12
I1 0.02142(12) 0.03094(15) 0.02846(14) -0.00109(14) -0.00125(12) 0.00182(11)
I2 0.04035(16) 0.02595(14) 0.02852(15) 0.00303(14) -0.00145(14) -0.00057(13)
I3 0.03438(17) 0.02732(16) 0.0625(2) 0.00778(17) 0.00454(16) -0.00541(13)
Y1 0.01858(19) 0.02006(19) 0.0235(2) -0.00148(17) 0.00183(16) 0.00089(15)
N2 0.0131(16) 0.0228(19) 0.0191(18) -0.0003(14) 0.0001(13) -0.0008(13)
N1 0.0245(17) 0.0164(18) 0.025(2) -0.0032(15) 0.0003(15) 0.0010(15)
C1 0.023(2) 0.018(2) 0.025(2) 0.0008(17) -0.0014(17) 0.0017(17)
C23 0.0157(18) 0.035(2) 0.027(2) -0.006(2) -0.0045(19) 0.0047(16)
C21 0.0202(19) 0.0201(19) 0.021(2) 0.0030(18) 0.0006(17) -0.0023(15)
C34 0.018(2) 0.022(2) 0.022(2) -0.0021(17) 0.0023(16) 0.0014(17)
C9 0.0195(19) 0.021(2) 0.027(3) -0.0039(18) 0.0000(17) 0.0050(16)
C22 0.0175(19) 0.026(2) 0.025(2) -0.0052(17) -0.0010(15) 0.0019(17)
C2 0.024(2) 0.027(2) 0.037(3) -0.012(2) -0.007(2) 0.0044(19)
C18 0.023(2) 0.026(2) 0.025(2) 0.0045(18) 0.0008(18) -0.0025(18)
C25 0.020(2) 0.041(3) 0.029(3) -0.006(2) -0.0048(18) 0.0021(19)
C10 0.023(2) 0.022(2) 0.021(2) -0.0031(19) 0.0050(18) 0.0008(16)
C11 0.020(2) 0.030(2) 0.031(3) 0.001(2) 0.0003(18) -0.0010(18)
C29 0.0121(19) 0.023(2) 0.022(2) -0.0051(17) -0.0006(15) 0.0026(16)
C20 0.033(2) 0.028(2) 0.031(3) 0.004(2) -0.001(2) 0.0000(19)
C14 0.023(2) 0.019(2) 0.035(3) 0.0022(19) 0.0035(19) 0.0090(17)
C24 0.017(2) 0.022(2) 0.028(2) -0.0078(18) 0.0021(17) 0.0034(17)
C15 0.034(2) 0.023(2) 0.052(4) 0.009(2) -0.004(2) 0.001(2)
C38 0.0234(19) 0.023(2) 0.030(3) 0.0018(19) -0.0043(18) -0.0002(17)
C32 0.0173(19) 0.032(3) 0.029(3) -0.0020(19) -0.0027(18) 0.0011(18)
C36 0.051(3) 0.026(3) 0.050(4) 0.009(2) 0.000(3) -0.005(2)
C28 0.023(2) 0.040(3) 0.033(3) -0.012(2) 0.007(2) -0.002(2)
C39 0.033(2) 0.032(3) 0.033(3) 0.002(2) 0.002(2) -0.007(2)
C12 0.019(2) 0.037(3) 0.038(3) 0.003(2) -0.0027(19) 0.0042(19)
C26 0.020(2) 0.033(3) 0.034(3) -0.005(2) 0.0028(18) -0.0049(19)
C30 0.022(2) 0.023(2) 0.020(2) -0.0028(18) 0.0024(17) 0.0023(17)
C17 0.039(3) 0.037(3) 0.054(4) 0.020(3) 0.001(2) -0.004(2)
C31 0.023(2) 0.026(2) 0.022(2) 0.0021(19) -0.0005(17) 0.0054(18)
C33 0.016(2) 0.029(2) 0.029(2) -0.005(2) 0.0021(17) -0.0040(17)
C13 0.031(2) 0.031(3) 0.036(3) 0.011(2) -0.002(2) 0.0083(19)
C35 0.030(2) 0.031(3) 0.022(2) 0.0030(19) 0.0008(18) -0.0062(19)
C19 0.037(3) 0.036(3) 0.034(3) 0.012(2) 0.007(2) 0.008(2)
C5 0.058(3) 0.042(3) 0.032(3) -0.011(2) -0.016(3) 0.016(3)
C6 0.025(2) 0.057(4) 0.054(4) -0.024(3) -0.008(2) 0.002(2)
C4 0.032(2) 0.024(2) 0.035(3) -0.012(2) -0.001(2) 0.003(2)
C40 0.034(2) 0.022(2) 0.052(3) 0.003(2) -0.006(2) -0.0035(19)
C37 0.045(3) 0.052(3) 0.031(3) 0.006(3) 0.008(2) -0.018(3)
C27 0.024(2) 0.026(3) 0.051(3) -0.006(2) -0.001(2) 0.007(2)
C3 0.033(3) 0.030(3) 0.043(3) -0.014(2) -0.006(2) 0.001(2)
C8 0.046(3) 0.030(3) 0.062(4) -0.021(3) -0.002(3) 0.011(2)
C7 0.047(3) 0.052(4) 0.032(3) -0.019(3) 0.007(2) 0.000(3)
C16 0.052(3) 0.022(3) 0.084(5) 0.015(3) -0.006(3) 0.004(2)
C41 0.180(10) 0.107(8) 0.172(11) -0.054(8) 0.072(9) -0.073(7)
C42 0.089(5) 0.052(4) 0.114(6) 0.000(4) -0.001(4) -0.026(4)
C47 0.067(4) 0.064(4) 0.075(5) 0.010(3) -0.032(3) -0.035(3)
C46 0.071(5) 0.068(5) 0.128(6) 0.013(5) -0.012(4) -0.030(4)
C45 0.089(5) 0.077(5) 0.091(5) 0.014(4) 0.010(4) -0.029(4)
C44 0.083(5) 0.069(5) 0.096(6) 0.037(4) -0.011(4) -0.013(4)
C43 0.091(5) 0.074(5) 0.088(5) 0.033(4) -0.026(4) -0.049(4)

loop_
_atom_type_symbol
_atom_type_description
_atom_type_scat_dispersion_real
_atom_type_scat_dispersion_imag
_atom_type_scat_source
C C 0.0033 0.0016 'International Tables Vol C Tables 4.2.6.8 and 6.1.1.4'
H H 0.0000 0.0000 'International Tables Vol C Tables 4.2.6.8 and 6.1.1.4'
I I -0.4742 1.8119 'International Tables Vol C Tables 4.2.6.8 and 6.1.1.4'
N N 0.0061 0.0033 'International Tables Vol C Tables 4.2.6.8 and 6.1.1.4'
Y Y -2.7962 3.5667 'International Tables Vol C Tables 4.2.6.8 and 6.1.1.4'

loop_
_geom_angle_atom_site_label_1
_geom_angle_atom_site_label_2
_geom_angle_atom_site_label_3
_geom_angle
_geom_angle_site_symmetry_1
_geom_angle_site_symmetry_3
_geom_angle_publ_flag
I1 Y1 I2 111.696(15) . . ?
I1 Y1 I3 106.271(16) . . ?
I3 Y1 I2 141.983(17) . . ?
C1 Y1 I1 103.26(9) . . ?
C1 Y1 I2 88.67(9) . . ?
C1 Y1 I3 84.51(9) . . ?
C21 Y1 I1 101.45(9) . . ?
C21 Y1 I2 79.34(9) . . ?
C21 Y1 I3 91.58(9) . . ?
C21 Y1 C1 155.10(13) . . ?
C21 N2 C29 123.5(3) . . ?
C21 N2 C24 116.3(3) . . ?
C29 N2 C24 119.8(3) . . ?
C1 N1 C9 124.7(4) . . ?
C1 N1 C4 116.2(4) . . ?
C9 N1 C4 118.8(3) . . ?
N1 C1 Y1 131.9(3) . . ?
N1 C1 C2 106.6(4) . . ?
C2 C1 Y1 121.1(3) . . ?
H23A C23 H23B 108.6 . . ?
C22 C23 H23A 110.3 . . ?
C22 C23 H23B 110.3 . . ?
C24 C23 H23A 110.3 . . ?
C24 C23 H23B 110.3 . . ?
C24 C23 C22 106.9(3) . . ?
N2 C21 Y1 131.6(3) . . ?
N2 C21 C22 107.3(3) . . ?
C22 C21 Y1 120.0(3) . . ?
C29 C34 C38 126.2(4) . . ?
C33 C34 C29 116.7(4) . . ?
C33 C34 C38 116.9(4) . . ?
C10 C9 N1 118.1(4) . . ?
C10 C9 C14 122.1(4) . . ?
C14 C9 N1 119.7(4) . . ?
C23 C22 C26 111.2(4) . . ?
C21 C22 C23 103.7(3) . . ?
C21 C22 C26 106.6(3) . . ?
C25 C22 C23 112.6(4) . . ?
C25 C22 C21 115.2(4) . . ?
C25 C22 C26 107.4(4) . . ?
C1 C2 C5 109.4(4) . . ?
C6 C2 C1 112.2(4) . . ?
C6 C2 C5 108.1(4) . . ?
C6 C2 C3 111.9(4) . . ?
C3 C2 C1 104.3(3) . . ?
C3 C2 C5 111.0(4) . . ?
C10 C18 H18 108.0 . . ?
C10 C18 C20 111.2(4) . . ?
C10 C18 C19 112.5(4) . . ?
C20 C18 H18 108.0 . . ?
C20 C18 C19 109.0(4) . . ?
C19 C18 H18 108.0 . . ?
C22 C25 H25A 109.5 . . ?
C22 C25 H25B 109.5 . . ?
C22 C25 H25C 109.5 . . ?
H25A C25 H25B 109.5 . . ?
H25A C25 H25C 109.5 . . ?
H25B C25 H25C 109.5 . . ?
C9 C10 C18 125.8(4) . . ?
C11 C10 C9 117.3(4) . . ?
C11 C10 C18 116.9(4) . . ?
C10 C11 H11 119.2 . . ?
C12 C11 C10 121.6(4) . . ?
C12 C11 H11 119.2 . . ?
C34 C29 N2 121.3(4) . . ?
C34 C29 C30 121.5(4) . . ?
C30 C29 N2 117.1(3) . . ?
C18 C20 H20A 109.5 . . ?
C18 C20 H20B 109.5 . . ?
C18 C20 H20C 109.5 . . ?
H20A C20 H20B 109.5 . . ?
H20A C20 H20C 109.5 . . ?
H20B C20 H20C 109.5 . . ?
C9 C14 C15 125.8(4) . . ?
C13 C14 C9 117.3(4) . . ?
C13 C14 C15 116.6(4) . . ?
C23 C24 N2 99.2(3) . . ?
C28 C24 N2 111.7(4) . . ?
C28 C24 C23 114.5(4) . . ?
C28 C24 C27 108.6(4) . . ?
C27 C24 N2 111.1(3) . . ?
C27 C24 C23 111.5(4) . . ?
C14 C15 H15 108.9 . . ?
C14 C15 C16 111.6(4) . . ?
C17 C15 C14 110.1(4) . . ?
C17 C15 H15 108.9 . . ?
C17 C15 C16 108.4(5) . . ?
C16 C15 H15 108.9 . . ?
C34 C38 H38 108.8 . . ?
C34 C38 C39 110.2(3) . . ?
C34 C38 C40 112.2(4) . . ?
C39 C38 H38 108.8 . . ?
C39 C38 C40 108.1(4) . . ?
C40 C38 H38 108.8 . . ?
C31 C32 H32 120.2 . . ?
C33 C32 H32 120.2 . . ?
C33 C32 C31 119.5(4) . . ?
H36A C36 H36B 109.5 . . ?
H36A C36 H36C 109.5 . . ?
H36B C36 H36C 109.5 . . ?
C35 C36 H36A 109.5 . . ?
C35 C36 H36B 109.5 . . ?
C35 C36 H36C 109.5 . . ?
C24 C28 H28A 109.5 . . ?
C24 C28 H28B 109.5 . . ?
C24 C28 H28C 109.5 . . ?
H28A C28 H28B 109.5 . . ?
H28A C28 H28C 109.5 . . ?
H28B C28 H28C 109.5 . . ?
C38 C39 H39A 109.5 . . ?
C38 C39 H39B 109.5 . . ?
C38 C39 H39C 109.5 . . ?
H39A C39 H39B 109.5 . . ?
H39A C39 H39C 109.5 . . ?
H39B C39 H39C 109.5 . . ?
C11 C12 H12 120.1 . . ?
C11 C12 C13 119.8(4) . . ?
C13 C12 H12 120.1 . . ?
C22 C26 H26A 109.5 . . ?
C22 C26 H26B 109.5 . . ?
C22 C26 H26C 109.5 . . ?
H26A C26 H26B 109.5 . . ?
H26A C26 H26C 109.5 . . ?
H26B C26 H26C 109.5 . . ?
C29 C30 C35 125.1(4) . . ?
C31 C30 C29 118.2(4) . . ?
C31 C30 C35 116.7(4) . . ?
C15 C17 H17A 109.5 . . ?
C15 C17 H17B 109.5 . . ?
C15 C17 H17C 109.5 . . ?
H17A C17 H17B 109.5 . . ?
H17A C17 H17C 109.5 . . ?
H17B C17 H17C 109.5 . . ?
C32 C31 C30 121.5(4) . . ?
C32 C31 H31 119.2 . . ?
C30 C31 H31 119.2 . . ?
C34 C33 H33 118.8 . . ?
C32 C33 C34 122.4(4) . . ?
C32 C33 H33 118.8 . . ?
C14 C13 H13 119.1 . . ?
C12 C13 C14 121.7(4) . . ?
C12 C13 H13 119.1 . . ?
C36 C35 H35 108.1 . . ?
C36 C35 C37 109.9(4) . . ?
C30 C35 C36 111.2(4) . . ?
C30 C35 H35 108.1 . . ?
C30 C35 C37 111.5(4) . . ?
C37 C35 H35 108.1 . . ?
C18 C19 H19A 109.5 . . ?
C18 C19 H19B 109.5 . . ?
C18 C19 H19C 109.5 . . ?
H19A C19 H19B 109.5 . . ?
H19A C19 H19C 109.5 . . ?
H19B C19 H19C 109.5 . . ?
C2 C5 H5A 109.5 . . ?
C2 C5 H5B 109.5 . . ?
C2 C5 H5C 109.5 . . ?
H5A C5 H5B 109.5 . . ?
H5A C5 H5C 109.5 . . ?
H5B C5 H5C 109.5 . . ?
C2 C6 H6A 109.5 . . ?
C2 C6 H6B 109.5 . . ?
C2 C6 H6C 109.5 . . ?
H6A C6 H6B 109.5 . . ?
H6A C6 H6C 109.5 . . ?
H6B C6 H6C 109.5 . . ?
C3 C4 N1 99.2(4) . . ?
C3 C4 C7 114.8(5) . . ?
C8 C4 N1 112.2(4) . . ?
C8 C4 C3 111.2(4) . . ?
C8 C4 C7 108.5(4) . . ?
C7 C4 N1 110.7(4) . . ?
C38 C40 H40A 109.5 . . ?
C38 C40 H40B 109.5 . . ?
C38 C40 H40C 109.5 . . ?
H40A C40 H40B 109.5 . . ?
H40A C40 H40C 109.5 . . ?
H40B C40 H40C 109.5 . . ?
C35 C37 H37A 109.5 . . ?
C35 C37 H37B 109.5 . . ?
C35 C37 H37C 109.5 . . ?
H37A C37 H37B 109.5 . . ?
H37A C37 H37C 109.5 . . ?
H37B C37 H37C 109.5 . . ?
C24 C27 H27A 109.5 . . ?
C24 C27 H27B 109.5 . . ?
C24 C27 H27C 109.5 . . ?
H27A C27 H27B 109.5 . . ?
H27A C27 H27C 109.5 . . ?
H27B C27 H27C 109.5 . . ?
C2 C3 H3A 110.5 . . ?
C2 C3 H3B 110.5 . . ?
C4 C3 C2 106.0(4) . . ?
C4 C3 H3A 110.5 . . ?
C4 C3 H3B 110.5 . . ?
H3A C3 H3B 108.7 . . ?
C4 C8 H8A 109.5 . . ?
C4 C8 H8B 109.5 . . ?
C4 C8 H8C 109.5 . . ?
H8A C8 H8B 109.5 . . ?
H8A C8 H8C 109.5 . . ?
H8B C8 H8C 109.5 . . ?
C4 C7 H7A 109.5 . . ?
C4 C7 H7B 109.5 . . ?
C4 C7 H7C 109.5 . . ?
H7A C7 H7B 109.5 . . ?
H7A C7 H7C 109.5 . . ?
H7B C7 H7C 109.5 . . ?
C15 C16 H16A 109.5 . . ?
C15 C16 H16B 109.5 . . ?
C15 C16 H16C 109.5 . . ?
H16A C16 H16B 109.5 . . ?
H16A C16 H16C 109.5 . . ?
H16B C16 H16C 109.5 . . ?
H41A C41 H41B 109.5 . . ?
H41A C41 H41C 109.5 . . ?
H41B C41 H41C 109.5 . . ?
C42 C41 H41A 109.5 . . ?
C42 C41 H41B 109.5 . . ?
C42 C41 H41C 109.5 . . ?
C47 C42 C41 124.3(10) . . ?
C47 C42 C43 120.9(8) . . ?
C43 C42 C41 114.8(9) . . ?
C42 C47 H47 119.1 . . ?
C42 C47 C46 121.8(7) . . ?
C46 C47 H47 119.1 . . ?
C47 C46 H46 120.7 . . ?
C45 C46 C47 118.6(8) . . ?
C45 C46 H46 120.7 . . ?
C46 C45 H45 121.3 . . ?
C46 C45 C44 117.4(8) . . ?
C44 C45 H45 121.3 . . ?
C45 C44 H44 117.2 . . ?
C43 C44 C45 125.6(8) . . ?
C43 C44 H44 117.2 . . ?
C42 C43 H43 122.2 . . ?
C44 C43 C42 115.6(8) . . ?
C44 C43 H43 122.2 . . ?

loop_
_geom_bond_atom_site_label_1
_geom_bond_atom_site_label_2
_geom_bond_distance
_geom_bond_site_symmetry_2
_geom_bond_publ_flag
I1 Y1 2.8582(5) . ?
I2 Y1 2.9614(5) . ?
I3 Y1 2.9360(5) . ?
Y1 C1 2.639(4) . ?
Y1 C21 2.623(4) . ?
N2 C21 1.312(5) . ?
N2 C29 1.475(5) . ?
N2 C24 1.558(5) . ?
N1 C1 1.309(5) . ?
N1 C9 1.477(5) . ?
N1 C4 1.550(6) . ?
C1 C2 1.541(6) . ?
C23 H23A 0.9700 . ?
C23 H23B 0.9700 . ?
C23 C22 1.541(6) . ?
C23 C24 1.526(6) . ?
C21 C22 1.535(5) . ?
C34 C29 1.410(6) . ?
C34 C38 1.521(6) . ?
C34 C33 1.403(6) . ?
C9 C10 1.405(6) . ?
C9 C14 1.408(6) . ?
C22 C25 1.514(6) . ?
C22 C26 1.550(6) . ?
C2 C5 1.544(7) . ?
C2 C6 1.530(7) . ?
C2 C3 1.530(6) . ?
C18 H18 0.9800 . ?
C18 C10 1.515(6) . ?
C18 C20 1.522(6) . ?
C18 C19 1.543(6) . ?
C25 H25A 0.9600 . ?
C25 H25B 0.9600 . ?
C25 H25C 0.9600 . ?
C10 C11 1.401(6) . ?
C11 H11 0.9300 . ?
C11 C12 1.375(7) . ?
C29 C30 1.415(6) . ?
C20 H20A 0.9600 . ?
C20 H20B 0.9600 . ?
C20 H20C 0.9600 . ?
C14 C15 1.531(7) . ?
C14 C13 1.392(7) . ?
C24 C28 1.502(7) . ?
C24 C27 1.508(6) . ?
C15 H15 0.9800 . ?
C15 C17 1.523(8) . ?
C15 C16 1.546(7) . ?
C38 H38 0.9800 . ?
C38 C39 1.534(6) . ?
C38 C40 1.539(6) . ?
C32 H32 0.9300 . ?
C32 C31 1.378(6) . ?
C32 C33 1.378(7) . ?
C36 H36A 0.9600 . ?
C36 H36B 0.9600 . ?
C36 H36C 0.9600 . ?
C36 C35 1.527(7) . ?
C28 H28A 0.9600 . ?
C28 H28B 0.9600 . ?
C28 H28C 0.9600 . ?
C39 H39A 0.9600 . ?
C39 H39B 0.9600 . ?
C39 H39C 0.9600 . ?
C12 H12 0.9300 . ?
C12 C13 1.382(7) . ?
C26 H26A 0.9600 . ?
C26 H26B 0.9600 . ?
C26 H26C 0.9600 . ?
C30 C31 1.387(6) . ?
C30 C35 1.525(6) . ?
C17 H17A 0.9600 . ?
C17 H17B 0.9600 . ?
C17 H17C 0.9600 . ?
C31 H31 0.9300 . ?
C33 H33 0.9300 . ?
C13 H13 0.9300 . ?
C35 H35 0.9800 . ?
C35 C37 1.540(7) . ?
C19 H19A 0.9600 . ?
C19 H19B 0.9600 . ?
C19 H19C 0.9600 . ?
C5 H5A 0.9600 . ?
C5 H5B 0.9600 . ?
C5 H5C 0.9600 . ?
C6 H6A 0.9600 . ?
C6 H6B 0.9600 . ?
C6 H6C 0.9600 . ?
C4 C3 1.521(7) . ?
C4 C8 1.512(7) . ?
C4 C7 1.526(8) . ?
C40 H40A 0.9600 . ?
C40 H40B 0.9600 . ?
C40 H40C 0.9600 . ?
C37 H37A 0.9600 . ?
C37 H37B 0.9600 . ?
C37 H37C 0.9600 . ?
C27 H27A 0.9600 . ?
C27 H27B 0.9600 . ?
C27 H27C 0.9600 . ?
C3 H3A 0.9700 . ?
C3 H3B 0.9700 . ?
C8 H8A 0.9600 . ?
C8 H8B 0.9600 . ?
C8 H8C 0.9600 . ?
C7 H7A 0.9600 . ?
C7 H7B 0.9600 . ?
C7 H7C 0.9600 . ?
C16 H16A 0.9600 . ?
C16 H16B 0.9600 . ?
C16 H16C 0.9600 . ?
C41 H41A 0.9600 . ?
C41 H41B 0.9600 . ?
C41 H41C 0.9600 . ?
C41 C42 1.425(12) . ?
C42 C47 1.335(9) . ?
C42 C43 1.421(10) . ?
C47 H47 0.9300 . ?
C47 C46 1.451(10) . ?
C46 H46 0.9300 . ?
C46 C45 1.328(10) . ?
C45 H45 0.9300 . ?
C45 C44 1.436(9) . ?
C44 H44 0.9300 . ?
C44 C43 1.339(10) . ?
C43 H43 0.9300 . ?

loop_
_geom_torsion_atom_site_label_1
_geom_torsion_atom_site_label_2
_geom_torsion_atom_site_label_3
_geom_torsion_atom_site_label_4
_geom_torsion
_geom_torsion_site_symmetry_1
_geom_torsion_site_symmetry_2
_geom_torsion_site_symmetry_3
_geom_torsion_site_symmetry_4
_geom_torsion_publ_flag
Y1 C1 C2 C5 -84.7(4) . . . . ?
Y1 C1 C2 C6 35.3(5) . . . . ?
Y1 C1 C2 C3 156.6(3) . . . . ?
Y1 C21 C22 C23 150.6(3) . . . . ?
Y1 C21 C22 C25 27.1(5) . . . . ?
Y1 C21 C22 C26 -91.9(4) . . . . ?
N2 C21 C22 C23 -19.0(5) . . . . ?
N2 C21 C22 C25 -142.6(4) . . . . ?
N2 C21 C22 C26 98.4(4) . . . . ?
N2 C29 C30 C31 178.8(4) . . . . ?
N2 C29 C30 C35 -2.0(6) . . . . ?
N1 C1 C2 C5 101.7(4) . . . . ?
N1 C1 C2 C6 -138.3(4) . . . . ?
N1 C1 C2 C3 -17.0(5) . . . . ?
N1 C9 C10 C18 -5.3(6) . . . . ?
N1 C9 C10 C11 176.3(4) . . . . ?
N1 C9 C14 C15 9.9(7) . . . . ?
N1 C9 C14 C13 -175.1(4) . . . . ?
N1 C4 C3 C2 -25.6(5) . . . . ?
C1 N1 C9 C10 80.3(6) . . . . ?
C1 N1 C9 C14 -101.3(5) . . . . ?
C1 N1 C4 C3 16.5(5) . . . . ?
C1 N1 C4 C8 134.0(4) . . . . ?
C1 N1 C4 C7 -104.6(5) . . . . ?
C1 C2 C3 C4 27.3(5) . . . . ?
C21 N2 C29 C34 -103.0(5) . . . . ?
C21 N2 C29 C30 78.1(5) . . . . ?
C21 N2 C24 C23 11.0(5) . . . . ?
C21 N2 C24 C28 -110.0(4) . . . . ?
C21 N2 C24 C27 128.4(4) . . . . ?
C34 C29 C30 C31 -0.2(6) . . . . ?
C34 C29 C30 C35 179.1(4) . . . . ?
C9 N1 C1 Y1 14.5(6) . . . . ?
C9 N1 C1 C2 -172.9(4) . . . . ?
C9 N1 C4 C3 -170.0(4) . . . . ?
C9 N1 C4 C8 -52.5(5) . . . . ?
C9 N1 C4 C7 68.9(5) . . . . ?
C9 C10 C11 C12 -0.7(7) . . . . ?
C9 C14 C15 C17 115.6(5) . . . . ?
C9 C14 C15 C16 -123.9(5) . . . . ?
C9 C14 C13 C12 -1.6(7) . . . . ?
C22 C23 C24 N2 -22.1(4) . . . . ?
C22 C23 C24 C28 96.9(4) . . . . ?
C22 C23 C24 C27 -139.3(4) . . . . ?
C18 C10 C11 C12 -179.3(4) . . . . ?
C10 C9 C14 C15 -171.8(4) . . . . ?
C10 C9 C14 C13 3.2(7) . . . . ?
C10 C11 C12 C13 2.3(7) . . . . ?
C11 C12 C13 C14 -1.1(8) . . . . ?
C29 N2 C21 Y1 24.8(6) . . . . ?
C29 N2 C21 C22 -167.1(4) . . . . ?
C29 N2 C24 C23 -176.5(4) . . . . ?
C29 N2 C24 C28 62.5(5) . . . . ?
C29 N2 C24 C27 -59.0(5) . . . . ?
C29 C34 C38 C39 118.1(4) . . . . ?
C29 C34 C38 C40 -121.4(5) . . . . ?
C29 C34 C33 C32 -1.8(6) . . . . ?
C29 C30 C31 C32 -1.8(6) . . . . ?
C29 C30 C35 C36 -110.9(5) . . . . ?
C29 C30 C35 C37 126.1(5) . . . . ?
C20 C18 C10 C9 -114.2(5) . . . . ?
C20 C18 C10 C11 64.3(5) . . . . ?
C14 C9 C10 C18 176.4(4) . . . . ?
C14 C9 C10 C11 -2.1(6) . . . . ?
C24 N2 C21 Y1 -162.9(3) . . . . ?
C24 N2 C21 C22 5.1(5) . . . . ?
C24 N2 C29 C34 85.1(5) . . . . ?
C24 N2 C29 C30 -93.9(4) . . . . ?
C24 C23 C22 C21 26.1(5) . . . . ?
C24 C23 C22 C25 151.3(4) . . . . ?
C24 C23 C22 C26 -88.2(4) . . . . ?
C15 C14 C13 C12 173.9(5) . . . . ?
C38 C34 C29 N2 7.4(6) . . . . ?
C38 C34 C29 C30 -173.7(4) . . . . ?
C38 C34 C33 C32 174.2(4) . . . . ?
C31 C32 C33 C34 0.0(7) . . . . ?
C31 C30 C35 C36 68.3(5) . . . . ?
C31 C30 C35 C37 -54.7(6) . . . . ?
C33 C34 C29 N2 -177.1(4) . . . . ?
C33 C34 C29 C30 1.9(6) . . . . ?
C33 C34 C38 C39 -57.5(5) . . . . ?
C33 C34 C38 C40 63.0(5) . . . . ?
C33 C32 C31 C30 1.9(7) . . . . ?
C13 C14 C15 C17 -59.4(5) . . . . ?
C13 C14 C15 C16 61.1(6) . . . . ?
C35 C30 C31 C32 178.9(4) . . . . ?
C19 C18 C10 C9 123.2(5) . . . . ?
C19 C18 C10 C11 -58.3(6) . . . . ?
C5 C2 C3 C4 -90.4(5) . . . . ?
C6 C2 C3 C4 148.8(5) . . . . ?
C4 N1 C1 Y1 -172.4(3) . . . . ?
C4 N1 C1 C2 0.2(5) . . . . ?
C4 N1 C9 C10 -92.6(5) . . . . ?
C4 N1 C9 C14 85.8(5) . . . . ?
C8 C4 C3 C2 -143.9(5) . . . . ?
C7 C4 C3 C2 92.4(5) . . . . ?
C41 C42 C47 C46 -179.8(7) . . . . ?
C41 C42 C43 C44 -178.8(7) . . . . ?
C42 C47 C46 C45 -2.2(11) . . . . ?
C47 C42 C43 C44 -0.1(10) . . . . ?
C47 C46 C45 C44 1.3(11) . . . . ?
C46 C45 C44 C43 0.3(12) . . . . ?
C45 C44 C43 C42 -0.9(12) . . . . ?
C43 C42 C47 C46 1.6(10) . . . . ?

loop_
_twin_individual_id
_twin_individual_mass_fraction_refined
1 1.02792
2 -0.02792
